data_1508518
loop_
_publ_author_name
'Patra, Malay'
'Ingram, Katrin'
'Pierroz, Vanessa'
'Ferrari, Stefano'
'Spingler, Bernhard'
'Keiser, Jennifer'
'Gasser, Gilles'

_publ_section_title
;
 Ferrocenyl derivatives of the anthelmintic praziquantel: design,
 synthesis, and biological evaluation.
;
_journal_issue 20
_journal_name_full 'Journal of medicinal chemistry'
_journal_page_first 8790
_journal_page_last 8798
_journal_paper_doi 10.1021/jm301077m
_journal_volume 55
_journal_year 2012
_chemical_formula_sum 'C23 H24 Fe N2 O'
_chemical_formula_weight 400.29
_chemical_name_systematic
; 
 ? 
;
_space_group_IT_number 2
_symmetry_cell_setting triclinic
_symmetry_space_group_name_Hall '-P 1'
_symmetry_space_group_name_H-M 'P -1'
_atom_sites_solution_hydrogens geom
_atom_sites_solution_primary direct
_atom_sites_solution_secondary difmap
_audit_creation_method SHELXL-97
_cell_angle_alpha 72.296(2)
_cell_angle_beta 81.3454(19)
_cell_angle_gamma 78.354(2)
_cell_formula_units_Z 2
_cell_length_a 7.4550(2)
_cell_length_b 10.3389(2)
_cell_length_c 13.2992(3)
_cell_measurement_reflns_used 23556
_cell_measurement_temperature 183(2)
_cell_measurement_theta_max 34.9481
_cell_measurement_theta_min 2.7969
_cell_volume 952.04(4)
_computing_cell_refinement 'CrysAlis RED (Oxford, 2007)'
_computing_data_collection 'CrysAlis RED (Oxford, 2007)'
_computing_data_reduction 'CrysAlis RED (Oxford, 2007)'
_computing_molecular_graphics 'ORTEP-3 (Farrugia, 1997)'
_computing_publication_material 'SHELXL-97 (Sheldrick, 2008)'
_computing_structure_refinement 'SHELXL-97 (Sheldrick, 2008)'
_computing_structure_solution 'SIR-97 (Altomare, 1999)'
_diffrn_ambient_temperature 183(2)
_diffrn_detector_area_resol_mean 10.4498
_diffrn_measured_fraction_theta_full 1.000
_diffrn_measured_fraction_theta_max 0.954
_diffrn_measurement_device_type 'Xcalibur Ruby'
_diffrn_measurement_method '\o oscillation scan'
_diffrn_radiation_monochromator graphite
_diffrn_radiation_source 'Enhance (Mo) X-ray Source'
_diffrn_radiation_type MoK\a
_diffrn_radiation_wavelength 0.7107
_diffrn_reflns_av_R_equivalents 0.0292
_diffrn_reflns_av_sigmaI/netI 0.0206
_diffrn_reflns_limit_h_max 11
_diffrn_reflns_limit_h_min -11
_diffrn_reflns_limit_k_max 16
_diffrn_reflns_limit_k_min -16
_diffrn_reflns_limit_l_max 21
_diffrn_reflns_limit_l_min -21
_diffrn_reflns_number 38706
_diffrn_reflns_theta_full 33.07
_diffrn_reflns_theta_max 35.03
_diffrn_reflns_theta_min 2.80
_exptl_absorpt_coefficient_mu 0.807
_exptl_absorpt_correction_T_max 0.8425
_exptl_absorpt_correction_T_min 0.7850
_exptl_absorpt_correction_type multi-scan
_exptl_absorpt_process_details
;
CrysAlisPro, Agilent Technologies,
Version 1.171.35.15 (release 03-08-2011 CrysAlis171 .NET)
(compiled Aug  3 2011,13:03:54)
Empirical absorption correction using spherical harmonics,
 implemented in SCALE3 ABSPACK scaling algorithm.
;
_exptl_crystal_colour brown
_exptl_crystal_density_diffrn 1.396
_exptl_crystal_density_method 'not measured'
_exptl_crystal_description prism
_exptl_crystal_F_000 420
_exptl_crystal_size_max 0.41
_exptl_crystal_size_mid 0.40
_exptl_crystal_size_min 0.22
_refine_diff_density_max 0.467
_refine_diff_density_min -0.575
_refine_diff_density_rms 0.072
_refine_ls_extinction_method none
_refine_ls_goodness_of_fit_ref 1.042
_refine_ls_hydrogen_treatment constr
_refine_ls_matrix_type full
_refine_ls_number_parameters 244
_refine_ls_number_reflns 8005
_refine_ls_number_restraints 0
_refine_ls_restrained_S_all 1.042
_refine_ls_R_factor_all 0.0346
_refine_ls_R_factor_gt 0.0305
_refine_ls_shift/su_max 0.001
_refine_ls_shift/su_mean 0.000
_refine_ls_structure_factor_coef Fsqd
_refine_ls_weighting_details 'calc w=1/[\s^2^(Fo^2^)+(0.0394P)^2^+0.2520P] where P=(Fo^2^+2Fc^2^)/3'
_refine_ls_weighting_scheme calc
_refine_ls_wR_factor_gt 0.0789
_refine_ls_wR_factor_ref 0.0813
_reflns_number_gt 7299
_reflns_number_total 8005
_reflns_threshold_expression >2sigma(I)
_cod_data_source_file jm301077m_si_005.cif
_cod_data_source_block mp050911
_cod_original_sg_symbol_H-M P-1
_cod_database_code 1508518

loop_
_symmetry_equiv_pos_as_xyz
'x, y, z'
'-x, -y, -z'

loop_
_atom_site_label
_atom_site_type_symbol
_atom_site_fract_x
_atom_site_fract_y
_atom_site_fract_z
_atom_site_U_iso_or_equiv
_atom_site_adp_type
_atom_site_occupancy
_atom_site_symmetry_multiplicity
_atom_site_calc_flag
_atom_site_refinement_flags
Fe1 Fe 0.408081(18) 0.354754(13) 0.301056(10) 0.01962(4) Uani 1 1 d .
C1 C 0.24018(13) 0.28339(9) 0.43393(7) 0.02183(15) Uani 1 1 d .
C2 C 0.13532(15) 0.38047(12) 0.35359(8) 0.0308(2) Uani 1 1 d .
H2A H 0.0381 0.3632 0.3234 0.037 Uiso 1 1 calc R
C3 C 0.20209(19) 0.50760(11) 0.32678(10) 0.0396(3) Uani 1 1 d .
H3A H 0.1576 0.5897 0.2751 0.048 Uiso 1 1 calc R
C4 C 0.3459(2) 0.49086(12) 0.39019(10) 0.0384(3) Uani 1 1 d .
H4A H 0.4147 0.5596 0.3886 0.046 Uiso 1 1 calc R
C5 C 0.36952(16) 0.35313(11) 0.45673(8) 0.02881(19) Uani 1 1 d .
H5A H 0.4565 0.3141 0.5077 0.035 Uiso 1 1 calc R
C6 C 0.53018(16) 0.18902(11) 0.24745(9) 0.02898(19) Uani 1 1 d .
H6A H 0.5078 0.0971 0.2771 0.035 Uiso 1 1 calc R
C7 C 0.43386(16) 0.29252(13) 0.16757(9) 0.0332(2) Uani 1 1 d .
H7A H 0.3361 0.2818 0.1341 0.040 Uiso 1 1 calc R
C8 C 0.50960(17) 0.41556(12) 0.14630(8) 0.0328(2) Uani 1 1 d .
H8A H 0.4710 0.5011 0.0964 0.039 Uiso 1 1 calc R
C9 C 0.65276(16) 0.38716(12) 0.21296(9) 0.0317(2) Uani 1 1 d .
H9A H 0.7270 0.4504 0.2157 0.038 Uiso 1 1 calc R
C10 C 0.66555(15) 0.24743(12) 0.27493(9) 0.02946(19) Uani 1 1 d .
H10A H 0.7505 0.2010 0.3261 0.035 Uiso 1 1 calc R
C11 C 0.22147(15) 0.13516(10) 0.48393(8) 0.02654(18) Uani 1 1 d .
H11A H 0.1785 0.1010 0.4313 0.032 Uiso 1 1 calc R
H11B H 0.3449 0.0818 0.5001 0.032 Uiso 1 1 calc R
C12 C -0.09526(14) 0.16559(10) 0.56376(7) 0.02414(16) Uani 1 1 d .
H12A H -0.1321 0.1324 0.5087 0.029 Uiso 1 1 calc R
H12B H -0.1069 0.2671 0.5372 0.029 Uiso 1 1 calc R
C13 C -0.22272(13) 0.12748(9) 0.66412(8) 0.02265(16) Uani 1 1 d .
C14 C -0.25966(14) 0.03820(11) 0.85665(8) 0.02800(19) Uani 1 1 d .
H14A H -0.1959 -0.0489 0.9016 0.034 Uiso 1 1 calc R
H14B H -0.3786 0.0218 0.8425 0.034 Uiso 1 1 calc R
C15 C -0.29260(14) 0.14887(13) 0.91305(9) 0.0310(2) Uani 1 1 d .
H15A H -0.3779 0.2292 0.8749 0.037 Uiso 1 1 calc R
H15B H -0.3509 0.1134 0.9857 0.037 Uiso 1 1 calc R
C16 C -0.11467(13) 0.19341(10) 0.91870(7) 0.02368(16) Uani 1 1 d .
C17 C -0.10939(15) 0.26815(12) 0.98943(9) 0.0304(2) Uani 1 1 d .
H17A H -0.2164 0.2869 1.0348 0.037 Uiso 1 1 calc R
C18 C 0.04880(17) 0.31533(11) 0.99460(9) 0.0319(2) Uani 1 1 d .
H18A H 0.0497 0.3676 1.0421 0.038 Uiso 1 1 calc R
C19 C 0.20658(16) 0.28560(11) 0.92973(9) 0.02955(19) Uani 1 1 d .
H19A H 0.3162 0.3168 0.9335 0.035 Uiso 1 1 calc R
C20 C 0.20454(13) 0.21057(10) 0.85958(8) 0.02544(17) Uani 1 1 d .
H20A H 0.3134 0.1898 0.8161 0.031 Uiso 1 1 calc R
C21 C 0.04331(12) 0.16495(9) 0.85204(7) 0.02001(15) Uani 1 1 d .
C22 C 0.04321(12) 0.08880(9) 0.77030(7) 0.02021(15) Uani 1 1 d .
H22 H 0.1082 -0.0077 0.7977 0.024 Uiso 1 1 calc R
C23 C 0.14460(12) 0.15551(9) 0.66409(7) 0.02145(15) Uani 1 1 d .
H23A H 0.1102 0.2569 0.6463 0.026 Uiso 1 1 calc R
H23B H 0.2791 0.1315 0.6688 0.026 Uiso 1 1 calc R
N1 N 0.09535(11) 0.10625(8) 0.58196(6) 0.02224(14) Uani 1 1 d .
N2 N -0.14677(11) 0.08340(8) 0.75683(6) 0.02238(14) Uani 1 1 d .
O1 O -0.38872(11) 0.13557(9) 0.65933(7) 0.03360(17) Uani 1 1 d .

loop_
_atom_site_aniso_label
_atom_site_aniso_U_11
_atom_site_aniso_U_22
_atom_site_aniso_U_33
_atom_site_aniso_U_23
_atom_site_aniso_U_13
_atom_site_aniso_U_12
Fe1 0.02285(7) 0.01873(6) 0.01534(6) -0.00442(4) 0.00051(4) -0.00140(4)
C1 0.0253(4) 0.0208(3) 0.0162(3) -0.0048(3) 0.0024(3) -0.0007(3)
C2 0.0238(4) 0.0348(5) 0.0246(4) -0.0024(4) 0.0015(3) 0.0041(4)
C3 0.0467(7) 0.0228(4) 0.0331(5) -0.0005(4) 0.0108(5) 0.0089(4)
C4 0.0575(8) 0.0251(4) 0.0340(5) -0.0153(4) 0.0129(5) -0.0122(5)
C5 0.0386(5) 0.0310(4) 0.0197(4) -0.0120(3) 0.0020(4) -0.0086(4)
C6 0.0320(5) 0.0260(4) 0.0292(5) -0.0130(4) 0.0051(4) -0.0034(4)
C7 0.0318(5) 0.0475(6) 0.0246(4) -0.0189(4) -0.0023(4) -0.0034(4)
C8 0.0385(6) 0.0346(5) 0.0176(4) -0.0025(3) 0.0032(4) -0.0002(4)
C9 0.0302(5) 0.0343(5) 0.0295(5) -0.0084(4) 0.0063(4) -0.0106(4)
C10 0.0242(4) 0.0335(5) 0.0271(4) -0.0080(4) -0.0003(3) 0.0011(4)
C11 0.0337(5) 0.0205(4) 0.0217(4) -0.0071(3) 0.0080(3) -0.0023(3)
C12 0.0260(4) 0.0246(4) 0.0209(4) -0.0041(3) -0.0020(3) -0.0060(3)
C13 0.0221(4) 0.0207(3) 0.0244(4) -0.0042(3) -0.0020(3) -0.0053(3)
C14 0.0240(4) 0.0314(4) 0.0246(4) -0.0012(3) 0.0038(3) -0.0106(4)
C15 0.0194(4) 0.0435(6) 0.0278(5) -0.0107(4) 0.0066(3) -0.0056(4)
C16 0.0197(4) 0.0269(4) 0.0200(4) -0.0042(3) 0.0012(3) 0.0000(3)
C17 0.0285(5) 0.0349(5) 0.0248(4) -0.0111(4) -0.0003(4) 0.0044(4)
C18 0.0381(6) 0.0286(5) 0.0288(5) -0.0104(4) -0.0079(4) 0.0018(4)
C19 0.0304(5) 0.0294(4) 0.0288(5) -0.0057(4) -0.0051(4) -0.0070(4)
C20 0.0214(4) 0.0298(4) 0.0225(4) -0.0043(3) -0.0005(3) -0.0044(3)
C21 0.0179(3) 0.0209(3) 0.0170(3) -0.0016(3) 0.0001(3) -0.0005(3)
C22 0.0165(3) 0.0209(3) 0.0193(4) -0.0028(3) 0.0008(3) -0.0006(3)
C23 0.0177(3) 0.0248(4) 0.0185(4) -0.0040(3) 0.0022(3) -0.0020(3)
N1 0.0241(4) 0.0208(3) 0.0191(3) -0.0055(3) 0.0035(3) -0.0019(3)
N2 0.0189(3) 0.0252(3) 0.0207(3) -0.0030(3) 0.0012(3) -0.0059(3)
O1 0.0229(3) 0.0416(4) 0.0346(4) -0.0037(3) -0.0051(3) -0.0107(3)

loop_
_atom_type_symbol
_atom_type_description
_atom_type_scat_dispersion_real
_atom_type_scat_dispersion_imag
_atom_type_scat_source
C C 0.0033 0.0016 'International Tables Vol C Tables 4.2.6.8 and 6.1.1.4'
H H 0.0000 0.0000 'International Tables Vol C Tables 4.2.6.8 and 6.1.1.4'
N N 0.0061 0.0033 'International Tables Vol C Tables 4.2.6.8 and 6.1.1.4'
O O 0.0106 0.0060 'International Tables Vol C Tables 4.2.6.8 and 6.1.1.4'
Fe Fe 0.3463 0.8444 'International Tables Vol C Tables 4.2.6.8 and 6.1.1.4'

loop_
_geom_angle_atom_site_label_1
_geom_angle_atom_site_label_2
_geom_angle_atom_site_label_3
_geom_angle
C8 Fe1 C7 41.08(5)
C8 Fe1 C1 161.55(5)
C7 Fe1 C1 124.21(5)
C8 Fe1 C2 124.50(5)
C7 Fe1 C2 107.44(5)
C1 Fe1 C2 41.05(4)
C8 Fe1 C3 107.31(5)
C7 Fe1 C3 121.30(5)
C1 Fe1 C3 68.99(4)
C2 Fe1 C3 40.86(5)
C8 Fe1 C5 156.03(5)
C7 Fe1 C5 161.48(5)
C1 Fe1 C5 41.03(4)
C2 Fe1 C5 68.63(5)
C3 Fe1 C5 68.36(5)
C8 Fe1 C9 40.69(5)
C7 Fe1 C9 68.60(5)
C1 Fe1 C9 156.20(5)
C2 Fe1 C9 161.42(5)
C3 Fe1 C9 124.43(5)
C5 Fe1 C9 120.93(5)
C8 Fe1 C4 120.70(5)
C7 Fe1 C4 156.42(5)
C1 Fe1 C4 68.99(4)
C2 Fe1 C4 68.55(5)
C3 Fe1 C4 40.48(6)
C5 Fe1 C4 40.70(5)
C9 Fe1 C4 107.39(5)
C8 Fe1 C6 68.81(5)
C7 Fe1 C6 40.71(5)
C1 Fe1 C6 107.04(4)
C2 Fe1 C6 121.15(5)
C3 Fe1 C6 156.72(6)
C5 Fe1 C6 124.59(5)
C9 Fe1 C6 68.49(4)
C4 Fe1 C6 161.42(6)
C8 Fe1 C10 68.38(5)
C7 Fe1 C10 68.20(5)
C1 Fe1 C10 120.90(4)
C2 Fe1 C10 156.49(5)
C3 Fe1 C10 161.36(6)
C5 Fe1 C10 107.77(5)
C9 Fe1 C10 40.60(5)
C4 Fe1 C10 124.81(6)
C6 Fe1 C10 40.45(5)
C2 C1 C5 107.23(9)
C2 C1 C11 126.70(10)
C5 C1 C11 126.06(9)
C2 C1 Fe1 69.59(5)
C5 C1 Fe1 69.70(5)
C11 C1 Fe1 125.03(6)
C3 C2 C1 108.05(11)
C3 C2 Fe1 69.60(6)
C1 C2 Fe1 69.36(6)
C4 C3 C2 108.36(10)
C4 C3 Fe1 69.97(7)
C2 C3 Fe1 69.55(6)
C3 C4 C5 107.98(10)
C3 C4 Fe1 69.55(7)
C5 C4 Fe1 69.51(6)
C4 C5 C1 108.38(10)
C4 C5 Fe1 69.79(6)
C1 C5 Fe1 69.27(5)
C10 C6 C7 107.74(10)
C10 C6 Fe1 69.95(6)
C7 C6 Fe1 69.22(6)
C6 C7 C8 108.12(10)
C6 C7 Fe1 70.07(6)
C8 C7 Fe1 69.42(6)
C9 C8 C7 107.74(10)
C9 C8 Fe1 69.99(6)
C7 C8 Fe1 69.50(6)
C8 C9 C10 107.97(10)
C8 C9 Fe1 69.31(6)
C10 C9 Fe1 70.01(6)
C6 C10 C9 108.43(10)
C6 C10 Fe1 69.60(6)
C9 C10 Fe1 69.39(6)
N1 C11 C1 115.86(7)
N1 C12 C13 111.54(8)
O1 C13 N2 122.36(9)
O1 C13 C12 120.33(9)
N2 C13 C12 117.30(8)
N2 C14 C15 108.69(8)
C16 C15 C14 111.06(8)
C17 C16 C21 119.54(9)
C17 C16 C15 119.19(9)
C21 C16 C15 121.24(9)
C18 C17 C16 121.18(10)
C17 C18 C19 119.47(10)
C20 C19 C18 120.22(10)
C19 C20 C21 120.70(9)
C16 C21 C20 118.87(9)
C16 C21 C22 121.76(8)
C20 C21 C22 119.35(8)
N2 C22 C21 109.80(7)
N2 C22 C23 110.72(7)
C21 C22 C23 111.61(7)
N1 C23 C22 109.10(7)
C12 N1 C23 108.00(7)
C12 N1 C11 112.65(8)
C23 N1 C11 112.63(8)
C13 N2 C14 120.39(8)
C13 N2 C22 125.50(8)
C14 N2 C22 113.81(8)

loop_
_geom_bond_atom_site_label_1
_geom_bond_atom_site_label_2
_geom_bond_distance
Fe1 C8 2.0348(10)
Fe1 C7 2.0359(10)
Fe1 C1 2.0367(9)
Fe1 C2 2.0398(11)
Fe1 C3 2.0404(11)
Fe1 C5 2.0423(10)
Fe1 C9 2.0437(11)
Fe1 C4 2.0460(11)
Fe1 C6 2.0471(10)
Fe1 C10 2.0518(10)
C1 C2 1.4292(14)
C1 C5 1.4294(14)
C1 C11 1.4996(13)
C2 C3 1.4241(18)
C3 C4 1.414(2)
C4 C5 1.4217(16)
C6 C10 1.4170(16)
C6 C7 1.4203(17)
C7 C8 1.4284(18)
C8 C9 1.4181(17)
C9 C10 1.4210(16)
C11 N1 1.4767(12)
C12 N1 1.4545(13)
C12 C13 1.5131(13)
C13 O1 1.2334(12)
C13 N2 1.3463(12)
C14 N2 1.4610(12)
C14 C15 1.5116(16)
C15 C16 1.5083(15)
C16 C17 1.3960(15)
C16 C21 1.4015(12)
C17 C18 1.3822(17)
C18 C19 1.3901(16)
C19 C20 1.3862(15)
C20 C21 1.4040(13)
C21 C22 1.5240(13)
C22 N2 1.4681(12)
C22 C23 1.5294(12)
C23 N1 1.4566(13)

loop_
_geom_torsion_atom_site_label_1
_geom_torsion_atom_site_label_2
_geom_torsion_atom_site_label_3
_geom_torsion_atom_site_label_4
_geom_torsion
C8 Fe1 C1 C2 -44.17(15)
C7 Fe1 C1 C2 -76.77(8)
C3 Fe1 C1 C2 37.56(8)
C5 Fe1 C1 C2 118.33(9)
C9 Fe1 C1 C2 166.62(10)
C4 Fe1 C1 C2 81.06(8)
C6 Fe1 C1 C2 -118.16(7)
C10 Fe1 C1 C2 -160.07(7)
C8 Fe1 C1 C5 -162.50(12)
C7 Fe1 C1 C5 164.90(7)
C2 Fe1 C1 C5 -118.33(9)
C3 Fe1 C1 C5 -80.77(8)
C9 Fe1 C1 C5 48.29(12)
C4 Fe1 C1 C5 -37.26(7)
C6 Fe1 C1 C5 123.52(7)
C10 Fe1 C1 C5 81.60(7)
C8 Fe1 C1 C11 77.03(16)
C7 Fe1 C1 C11 44.43(11)
C2 Fe1 C1 C11 121.20(12)
C3 Fe1 C1 C11 158.75(11)
C5 Fe1 C1 C11 -120.47(11)
C9 Fe1 C1 C11 -72.18(14)
C4 Fe1 C1 C11 -157.74(10)
C6 Fe1 C1 C11 3.04(10)
C10 Fe1 C1 C11 -38.87(10)
C5 C1 C2 C3 0.77(11)
C11 C1 C2 C3 -178.15(9)
Fe1 C1 C2 C3 -59.03(7)
C5 C1 C2 Fe1 59.81(7)
C11 C1 C2 Fe1 -119.12(9)
C8 Fe1 C2 C3 -75.96(9)
C7 Fe1 C2 C3 -117.99(8)
C1 Fe1 C2 C3 119.56(10)
C5 Fe1 C2 C3 81.21(8)
C9 Fe1 C2 C3 -43.40(18)
C4 Fe1 C2 C3 37.34(8)
C6 Fe1 C2 C3 -160.39(7)
C10 Fe1 C2 C3 166.72(11)
C8 Fe1 C2 C1 164.48(6)
C7 Fe1 C2 C1 122.45(7)
C3 Fe1 C2 C1 -119.56(10)
C5 Fe1 C2 C1 -38.35(6)
C9 Fe1 C2 C1 -162.96(13)
C4 Fe1 C2 C1 -82.22(7)
C6 Fe1 C2 C1 80.06(7)
C10 Fe1 C2 C1 47.16(14)
C1 C2 C3 C4 -0.52(12)
Fe1 C2 C3 C4 -59.41(8)
C1 C2 C3 Fe1 58.89(7)
C8 Fe1 C3 C4 -117.29(7)
C7 Fe1 C3 C4 -160.02(7)
C1 Fe1 C3 C4 81.86(7)
C2 Fe1 C3 C4 119.59(10)
C5 Fe1 C3 C4 37.67(7)
C9 Fe1 C3 C4 -75.81(8)
C6 Fe1 C3 C4 166.22(10)
C10 Fe1 C3 C4 -43.76(17)
C8 Fe1 C3 C2 123.13(7)
C7 Fe1 C3 C2 80.39(8)
C1 Fe1 C3 C2 -37.73(6)
C5 Fe1 C3 C2 -81.92(7)
C9 Fe1 C3 C2 164.60(7)
C4 Fe1 C3 C2 -119.59(10)
C6 Fe1 C3 C2 46.63(14)
C10 Fe1 C3 C2 -163.35(12)
C2 C3 C4 C5 0.06(13)
Fe1 C3 C4 C5 -59.08(8)
C2 C3 C4 Fe1 59.15(8)
C8 Fe1 C4 C3 80.65(8)
C7 Fe1 C4 C3 46.87(15)
C1 Fe1 C4 C3 -81.86(7)
C2 Fe1 C4 C3 -37.67(7)
C5 Fe1 C4 C3 -119.41(10)
C9 Fe1 C4 C3 123.08(7)
C6 Fe1 C4 C3 -162.82(13)
C10 Fe1 C4 C3 164.38(7)
C8 Fe1 C4 C5 -159.94(7)
C7 Fe1 C4 C5 166.28(11)
C1 Fe1 C4 C5 37.55(7)
C2 Fe1 C4 C5 81.74(8)
C3 Fe1 C4 C5 119.41(10)
C9 Fe1 C4 C5 -117.51(8)
C6 Fe1 C4 C5 -43.41(18)
C10 Fe1 C4 C5 -76.21(8)
C3 C4 C5 C1 0.42(12)
Fe1 C4 C5 C1 -58.68(7)
C3 C4 C5 Fe1 59.11(8)
C2 C1 C5 C4 -0.74(11)
C11 C1 C5 C4 178.20(9)
Fe1 C1 C5 C4 59.00(7)
C2 C1 C5 Fe1 -59.74(7)
C11 C1 C5 Fe1 119.19(9)
C8 Fe1 C5 C4 46.54(15)
C7 Fe1 C5 C4 -162.62(14)
C1 Fe1 C5 C4 -119.91(10)
C2 Fe1 C5 C4 -81.54(8)
C3 Fe1 C5 C4 -37.48(8)
C9 Fe1 C5 C4 80.65(9)
C6 Fe1 C5 C4 164.57(8)
C10 Fe1 C5 C4 123.14(8)
C8 Fe1 C5 C1 166.45(10)
C7 Fe1 C5 C1 -42.71(17)
C2 Fe1 C5 C1 38.37(6)
C3 Fe1 C5 C1 82.43(7)
C9 Fe1 C5 C1 -159.44(6)
C4 Fe1 C5 C1 119.91(10)
C6 Fe1 C5 C1 -75.52(7)
C10 Fe1 C5 C1 -116.95(6)
C8 Fe1 C6 C10 81.12(7)
C7 Fe1 C6 C10 119.04(9)
C1 Fe1 C6 C10 -117.92(6)
C2 Fe1 C6 C10 -160.50(6)
C3 Fe1 C6 C10 165.75(10)
C5 Fe1 C6 C10 -76.26(8)
C9 Fe1 C6 C10 37.28(7)
C4 Fe1 C6 C10 -43.28(17)
C8 Fe1 C6 C7 -37.92(7)
C1 Fe1 C6 C7 123.04(7)
C2 Fe1 C6 C7 80.47(8)
C3 Fe1 C6 C7 46.71(14)
C5 Fe1 C6 C7 164.70(7)
C9 Fe1 C6 C7 -81.76(7)
C4 Fe1 C6 C7 -162.32(13)
C10 Fe1 C6 C7 -119.04(9)
C10 C6 C7 C8 -0.39(12)
Fe1 C6 C7 C8 59.19(7)
C10 C6 C7 Fe1 -59.58(7)
C8 Fe1 C7 C6 119.31(10)
C1 Fe1 C7 C6 -75.72(8)
C2 Fe1 C7 C6 -117.79(7)
C3 Fe1 C7 C6 -160.33(7)
C5 Fe1 C7 C6 -43.15(17)
C9 Fe1 C7 C6 81.48(7)
C4 Fe1 C7 C6 166.00(12)
C10 Fe1 C7 C6 37.66(7)
C1 Fe1 C7 C8 164.96(6)
C2 Fe1 C7 C8 122.89(7)
C3 Fe1 C7 C8 80.36(8)
C5 Fe1 C7 C8 -162.47(13)
C9 Fe1 C7 C8 -37.84(7)
C4 Fe1 C7 C8 46.68(15)
C6 Fe1 C7 C8 -119.31(10)
C10 Fe1 C7 C8 -81.66(7)
C6 C7 C8 C9 0.19(12)
Fe1 C7 C8 C9 59.79(8)
C6 C7 C8 Fe1 -59.60(7)
C7 Fe1 C8 C9 -118.84(10)
C1 Fe1 C8 C9 -161.53(11)
C2 Fe1 C8 C9 164.75(7)
C3 Fe1 C8 C9 123.09(8)
C5 Fe1 C8 C9 47.54(14)
C4 Fe1 C8 C9 80.94(8)
C6 Fe1 C8 C9 -81.25(7)
C10 Fe1 C8 C9 -37.66(7)
C1 Fe1 C8 C7 -42.69(16)
C2 Fe1 C8 C7 -76.41(8)
C3 Fe1 C8 C7 -118.08(8)
C5 Fe1 C8 C7 166.38(10)
C9 Fe1 C8 C7 118.84(10)
C4 Fe1 C8 C7 -160.22(8)
C6 Fe1 C8 C7 37.59(7)
C10 Fe1 C8 C7 81.18(7)
C7 C8 C9 C10 0.07(12)
Fe1 C8 C9 C10 59.56(8)
C7 C8 C9 Fe1 -59.48(7)
C7 Fe1 C9 C8 38.19(7)
C1 Fe1 C9 C8 165.62(9)
C2 Fe1 C9 C8 -42.86(18)
C3 Fe1 C9 C8 -75.88(9)
C5 Fe1 C9 C8 -159.55(7)
C4 Fe1 C9 C8 -117.15(8)
C6 Fe1 C9 C8 82.08(7)
C10 Fe1 C9 C8 119.23(10)
C8 Fe1 C9 C10 -119.23(10)
C7 Fe1 C9 C10 -81.03(7)
C1 Fe1 C9 C10 46.39(13)
C2 Fe1 C9 C10 -162.09(14)
C3 Fe1 C9 C10 164.89(7)
C5 Fe1 C9 C10 81.23(8)
C4 Fe1 C9 C10 123.62(7)
C6 Fe1 C9 C10 -37.14(7)
C7 C6 C10 C9 0.43(12)
Fe1 C6 C10 C9 -58.68(7)
C7 C6 C10 Fe1 59.12(7)
C8 C9 C10 C6 -0.32(12)
Fe1 C9 C10 C6 58.81(7)
C8 C9 C10 Fe1 -59.13(8)
C8 Fe1 C10 C6 -82.27(7)
C7 Fe1 C10 C6 -37.89(7)
C1 Fe1 C10 C6 79.89(7)
C2 Fe1 C10 C6 45.76(14)
C3 Fe1 C10 C6 -162.28(13)
C5 Fe1 C10 C6 122.89(7)
C9 Fe1 C10 C6 -120.02(9)
C4 Fe1 C10 C6 164.57(7)
C8 Fe1 C10 C9 37.74(7)
C7 Fe1 C10 C9 82.12(8)
C1 Fe1 C10 C9 -160.09(7)
C2 Fe1 C10 C9 165.77(10)
C3 Fe1 C10 C9 -42.26(17)
C5 Fe1 C10 C9 -117.10(7)
C4 Fe1 C10 C9 -75.42(8)
C6 Fe1 C10 C9 120.02(9)
C2 C1 C11 N1 -92.19(12)
C5 C1 C11 N1 89.08(12)
Fe1 C1 C11 N1 178.29(7)
N1 C12 C13 O1 -160.31(9)
N1 C12 C13 N2 18.80(12)
N2 C14 C15 C16 -49.77(12)
C14 C15 C16 C17 -164.18(9)
C14 C15 C16 C21 17.87(14)
C21 C16 C17 C18 0.33(15)
C15 C16 C17 C18 -177.66(10)
C16 C17 C18 C19 -1.26(17)
C17 C18 C19 C20 0.73(16)
C18 C19 C20 C21 0.75(16)
C17 C16 C21 C20 1.13(14)
C15 C16 C21 C20 179.07(9)
C17 C16 C21 C22 -177.53(9)
C15 C16 C21 C22 0.41(14)
C19 C20 C21 C16 -1.67(14)
C19 C20 C21 C22 177.02(9)
C16 C21 C22 N2 13.50(11)
C20 C21 C22 N2 -165.15(8)
C16 C21 C22 C23 136.67(9)
C20 C21 C22 C23 -41.98(11)
N2 C22 C23 N1 -40.82(10)
C21 C22 C23 N1 -163.46(7)
C13 C12 N1 C23 -58.28(9)
C13 C12 N1 C11 176.68(8)
C22 C23 N1 C12 70.18(9)
C22 C23 N1 C11 -164.78(7)
C1 C11 N1 C12 65.63(12)
C1 C11 N1 C23 -56.84(12)
O1 C13 N2 C14 2.19(15)
C12 C13 N2 C14 -176.90(8)
O1 C13 N2 C22 -171.06(9)
C12 C13 N2 C22 9.85(13)
C15 C14 N2 C13 -105.02(11)
C15 C14 N2 C22 68.97(11)
C21 C22 N2 C13 125.18(9)
C23 C22 N2 C13 1.49(12)
C21 C22 N2 C14 -48.46(10)
C23 C22 N2 C14 -172.15(8)
